data_1542876
loop_
_publ_author_name
'Bargavi, Srinivasan'
'Kandhasamy, Subramani'
'Perumal, Paramasivam T.'
'Lakshmi, Srinivasakannan'

_publ_section_title
;
 5-Chloro-1-(prop-2-ynyl)indoline-2,3-dione
;
_journal_coeditor_code SU4018
_journal_issue 3
_journal_name_full IUCrData
_journal_page_first x160397
_journal_paper_doi 10.1107/S2414314616003977
_journal_volume 1
_journal_year 2016
_chemical_formula_iupac 'C11 H6 Cl N O2'
_chemical_formula_moiety 'C11 H6 Cl N O2'
_chemical_formula_sum 'C11 H6 Cl N O2'
_chemical_formula_weight 219.62
_chemical_name_systematic
;
5-Chloro-1-(prop-2-ynyl)indoline-2,3-dione
;
_space_group_crystal_system monoclinic
_space_group_IT_number 15
_space_group_name_Hall '-C 2yc'
_space_group_name_H-M_alt 'C 1 2/c 1'
_symmetry_space_group_name_Hall '-C 2yc'
_symmetry_space_group_name_H-M 'C 1 2/c 1'
_atom_sites_solution_hydrogens geom
_atom_sites_solution_primary direct
_atom_sites_solution_secondary difmap
_audit_creation_method SHELXL-2014/7
_cell_angle_alpha 90
_cell_angle_beta 101.0570(10)
_cell_angle_gamma 90
_cell_formula_units_Z 8
_cell_length_a 15.0004(4)
_cell_length_b 7.9035(3)
_cell_length_c 16.8880(6)
_cell_measurement_reflns_used 1429
_cell_measurement_temperature 296(2)
_cell_measurement_theta_max 25.000
_cell_measurement_theta_min 2.458
_cell_volume 1965.00(12)
_computing_cell_refinement
;
<i>SAINT</i> (Bruker, 2008)
;
_computing_data_collection
;
<i>APEX2</i> (Bruker, 2008)
;
_computing_data_reduction
;
<i>SAINT</i> (Bruker, 2008)
;
_computing_molecular_graphics
;
<i>ORTEP-3</i> for Windows (Farrugia, 2012) and Mercury (Macrae <i>et
al.</i>,  2008)
;
_computing_publication_material
;
SHELXL2014 (Sheldrick, 2015), PLATON (Spek, 2009) and publCIF
(Westrip, 2010)
;
_computing_structure_refinement
;
SHELXL2014 (Sheldrick, 2015)
;
_computing_structure_solution
;
SHELXS2014 (Sheldrick, 2008)
;
_diffrn_ambient_temperature 296(2)
_diffrn_measured_fraction_theta_full 0.998
_diffrn_measured_fraction_theta_max 0.998
_diffrn_measurement_device_type 'Bruker Kappa APEXII CCD'
_diffrn_measurement_method '\w and \f scans'
_diffrn_radiation_type MoK\a
_diffrn_radiation_wavelength 0.71073
_diffrn_reflns_av_R_equivalents 0.0200
_diffrn_reflns_limit_h_max 12
_diffrn_reflns_limit_h_min -17
_diffrn_reflns_limit_k_max 7
_diffrn_reflns_limit_k_min -9
_diffrn_reflns_limit_l_max 20
_diffrn_reflns_limit_l_min -20
_diffrn_reflns_number 5667
_diffrn_reflns_theta_full 25.000
_diffrn_reflns_theta_max 25.000
_diffrn_reflns_theta_min 2.458
_exptl_absorpt_coefficient_mu 0.363
_exptl_absorpt_correction_T_max 0.913
_exptl_absorpt_correction_T_min 0.897
_exptl_absorpt_correction_type multi-scan
_exptl_absorpt_process_details
;
(SADABS; Bruker, 2008)
;
_exptl_crystal_colour colourless
_exptl_crystal_density_diffrn 1.485
_exptl_crystal_density_method 'not measured'
_exptl_crystal_description block
_exptl_crystal_F_000 896
_exptl_crystal_size_max 0.30
_exptl_crystal_size_mid 0.25
_exptl_crystal_size_min 0.25
_refine_diff_density_max 0.178
_refine_diff_density_min -0.251
_refine_ls_extinction_method none
_refine_ls_goodness_of_fit_ref 1.062
_refine_ls_hydrogen_treatment constr
_refine_ls_matrix_type full
_refine_ls_number_parameters 136
_refine_ls_number_reflns 1723
_refine_ls_number_restraints 0
_refine_ls_restrained_S_all 1.062
_refine_ls_R_factor_all 0.0442
_refine_ls_R_factor_gt 0.0342
_refine_ls_shift/su_max 0.001
_refine_ls_shift/su_mean 0.000
_refine_ls_structure_factor_coef Fsqd
_refine_ls_weighting_details 'w=1/[\s^2^(Fo^2^)+(0.0391P)^2^+1.5210P] where P=(Fo^2^+2Fc^2^)/3'
_refine_ls_weighting_scheme calc
_refine_ls_wR_factor_gt 0.0841
_refine_ls_wR_factor_ref 0.0924
_reflns_number_gt 1429
_reflns_number_total 1723
_reflns_threshold_expression 'I > 2\s(I)'
_cod_data_source_file su4018sup1.cif
_cod_data_source_block I
_cod_database_code 1542876
_shelx_space_group_comment
;
The symmetry employed for this shelxl refinement is uniquely defined
by the following loop, which should always be used as a source of
symmetry information in preference to the above space-group names.
They are only intended as comments.
;

loop_
_space_group_symop_operation_xyz
'x, y, z'
'-x, y, -z+1/2'
'x+1/2, y+1/2, z'
'-x+1/2, y+1/2, -z+1/2'
'-x, -y, -z'
'x, -y, z-1/2'
'-x+1/2, -y+1/2, -z'
'x+1/2, -y+1/2, z-1/2'

loop_
_atom_site_type_symbol
_atom_site_label
_atom_site_fract_x
_atom_site_fract_y
_atom_site_fract_z
_atom_site_U_iso_or_equiv
_atom_site_adp_type
_atom_site_calc_flag
_atom_site_occupancy
C C1 0.62704(12) 0.4097(2) 0.47196(10) 0.0358(4) Uani d 1
C C2 0.54523(12) 0.3261(3) 0.46003(12) 0.0459(5) Uani d 1
H H2 0.5035 0.3370 0.4119 0.055 Uiso calc 1
C C3 0.52684(13) 0.2247(3) 0.52229(13) 0.0483(5) Uani d 1
H H3 0.4717 0.1676 0.5160 0.058 Uiso calc 1
C C4 0.58942(12) 0.2078(2) 0.59317(12) 0.0435(5) Uani d 1
C C5 0.67249(12) 0.2900(2) 0.60527(11) 0.0390(4) Uani d 1
H H5 0.7146 0.2776 0.6531 0.047 Uiso calc 1
C C6 0.69011(11) 0.3908(2) 0.54372(10) 0.0342(4) Uani d 1
C C7 0.76974(12) 0.4937(2) 0.53727(11) 0.0378(4) Uani d 1
C C8 0.74633(13) 0.5761(2) 0.45251(11) 0.0409(4) Uani d 1
C C9 0.61323(16) 0.5719(3) 0.33937(11) 0.0528(5) Uani d 1
H H9A 0.6327 0.6845 0.3275 0.063 Uiso calc 1
H H9B 0.5486 0.5763 0.3391 0.063 Uiso calc 1
C C10 0.62976(14) 0.4554(3) 0.27659(11) 0.0505(5) Uani d 1
C C11 0.64529(17) 0.3631(4) 0.22730(13) 0.0708(7) Uani d 1
H H11 0.6577 0.2894 0.1879 0.085 Uiso calc 1
Cl Cl1 0.56412(4) 0.08187(8) 0.67021(4) 0.0692(2) Uani d 1
N N1 0.66111(11) 0.5215(2) 0.41938(8) 0.0420(4) Uani d 1
O O1 0.79434(10) 0.67110(19) 0.42323(8) 0.0563(4) Uani d 1
O O2 0.84013(9) 0.51612(19) 0.58385(8) 0.0544(4) Uani d 1

loop_
_atom_site_aniso_label
_atom_site_aniso_U_11
_atom_site_aniso_U_22
_atom_site_aniso_U_33
_atom_site_aniso_U_12
_atom_site_aniso_U_13
_atom_site_aniso_U_23
C1 0.0398(9) 0.0333(10) 0.0348(9) 0.0067(8) 0.0081(7) -0.0063(7)
C2 0.0385(10) 0.0474(12) 0.0479(11) 0.0040(9) -0.0014(8) -0.0099(9)
C3 0.0369(10) 0.0430(12) 0.0663(13) -0.0032(9) 0.0135(9) -0.0109(10)
C4 0.0454(10) 0.0377(11) 0.0530(11) 0.0018(8) 0.0238(9) -0.0007(9)
C5 0.0403(10) 0.0408(11) 0.0367(9) 0.0064(8) 0.0096(8) -0.0012(8)
C6 0.0341(9) 0.0337(10) 0.0358(9) 0.0026(7) 0.0090(7) -0.0049(8)
C7 0.0381(10) 0.0354(10) 0.0408(10) 0.0027(8) 0.0094(8) -0.0056(8)
C8 0.0504(11) 0.0339(10) 0.0424(10) 0.0053(9) 0.0186(9) -0.0031(8)
C9 0.0693(13) 0.0506(13) 0.0364(10) 0.0156(11) 0.0051(9) 0.0035(9)
C10 0.0578(12) 0.0583(14) 0.0336(10) 0.0107(10) 0.0038(9) 0.0031(10)
C11 0.0820(17) 0.0843(18) 0.0424(12) 0.0237(14) 0.0027(11) -0.0117(12)
Cl1 0.0749(4) 0.0646(4) 0.0789(4) -0.0021(3) 0.0422(3) 0.0151(3)
N1 0.0526(9) 0.0411(9) 0.0317(8) 0.0054(8) 0.0067(7) 0.0000(7)
O1 0.0687(9) 0.0482(9) 0.0598(9) -0.0010(7) 0.0316(7) 0.0062(7)
O2 0.0406(8) 0.0610(10) 0.0586(9) -0.0075(7) 0.0016(7) -0.0006(7)

loop_
_atom_type_symbol
_atom_type_description
_atom_type_scat_dispersion_real
_atom_type_scat_dispersion_imag
_atom_type_scat_source
C C 0.0033 0.0016 'International Tables Vol C Tables 4.2.6.8 and 6.1.1.4'
H H 0.0000 0.0000 'International Tables Vol C Tables 4.2.6.8 and 6.1.1.4'
Cl Cl 0.1484 0.1585 'International Tables Vol C Tables 4.2.6.8 and 6.1.1.4'
N N 0.0061 0.0033 'International Tables Vol C Tables 4.2.6.8 and 6.1.1.4'
O O 0.0106 0.0060 'International Tables Vol C Tables 4.2.6.8 and 6.1.1.4'

loop_
_geom_angle_atom_site_label_1
_geom_angle_atom_site_label_2
_geom_angle_atom_site_label_3
_geom_angle
C2 C1 C6 120.91(17)
C2 C1 N1 128.89(17)
C6 C1 N1 110.20(15)
C1 C2 C3 117.85(17)
C1 C2 H2 121.1
C3 C2 H2 121.1
C4 C3 C2 120.75(18)
C4 C3 H3 119.6
C2 C3 H3 119.6
C3 C4 C5 121.73(18)
C3 C4 Cl1 119.72(15)
C5 C4 Cl1 118.55(15)
C6 C5 C4 117.27(17)
C6 C5 H5 121.4
C4 C5 H5 121.4
C5 C6 C1 121.47(16)
C5 C6 C7 130.92(16)
C1 C6 C7 107.61(15)
O2 C7 C6 131.19(18)
O2 C7 C8 123.86(17)
C6 C7 C8 104.95(15)
O1 C8 N1 127.83(18)
O1 C8 C7 126.21(18)
N1 C8 C7 105.95(15)
N1 C9 C10 112.24(16)
N1 C9 H9A 109.2
C10 C9 H9A 109.2
N1 C9 H9B 109.2
C10 C9 H9B 109.2
H9A C9 H9B 107.9
C11 C10 C9 178.3(2)
C10 C11 H11 180.0
C8 N1 C1 111.27(15)
C8 N1 C9 123.39(17)
C1 N1 C9 125.34(17)

loop_
_geom_bond_atom_site_label_1
_geom_bond_atom_site_label_2
_geom_bond_distance
C1 C2 1.374(3)
C1 C6 1.395(2)
C1 N1 1.416(2)
C2 C3 1.391(3)
C2 H2 0.9300
C3 C4 1.379(3)
C3 H3 0.9300
C4 C5 1.385(3)
C4 Cl1 1.7367(19)
C5 C6 1.375(2)
C5 H5 0.9300
C6 C7 1.466(2)
C7 O2 1.203(2)
C7 C8 1.550(3)
C8 O1 1.210(2)
C8 N1 1.363(2)
C9 N1 1.459(2)
C9 C10 1.461(3)
C9 H9A 0.9700
C9 H9B 0.9700
C10 C11 1.163(3)
C11 H11 0.9300

loop_
_geom_hbond_atom_site_label_D
_geom_hbond_atom_site_label_H
_geom_hbond_atom_site_label_A
_geom_hbond_site_symmetry_A
_geom_hbond_distance_DH
_geom_hbond_distance_HA
_geom_hbond_distance_DA
_geom_hbond_angle_DHA
C11 H11 O1 4_645 0.93 2.33 3.236(3) 164

loop_
_geom_torsion_atom_site_label_1
_geom_torsion_atom_site_label_2
_geom_torsion_atom_site_label_3
_geom_torsion_atom_site_label_4
_geom_torsion
C6 C1 C2 C3 1.1(3)
N1 C1 C2 C3 -178.77(17)
C1 C2 C3 C4 -0.7(3)
C2 C3 C4 C5 -0.1(3)
C2 C3 C4 Cl1 179.38(14)
C3 C4 C5 C6 0.4(3)
Cl1 C4 C5 C6 -179.05(13)
C4 C5 C6 C1 0.0(3)
C4 C5 C6 C7 179.80(17)
C2 C1 C6 C5 -0.8(3)
N1 C1 C6 C5 179.11(15)
C2 C1 C6 C7 179.39(16)
N1 C1 C6 C7 -0.73(19)
C5 C6 C7 O2 0.3(3)
C1 C6 C7 O2 -179.88(19)
C5 C6 C7 C8 -179.97(17)
C1 C6 C7 C8 -0.14(18)
O2 C7 C8 O1 -0.2(3)
C6 C7 C8 O1 180.00(17)
O2 C7 C8 N1 -179.26(17)
C6 C7 C8 N1 0.98(18)
O1 C8 N1 C1 179.53(18)
C7 C8 N1 C1 -1.47(19)
O1 C8 N1 C9 0.4(3)
C7 C8 N1 C9 179.41(15)
C2 C1 N1 C8 -178.69(18)
C6 C1 N1 C8 1.5(2)
C2 C1 N1 C9 0.4(3)
C6 C1 N1 C9 -179.44(16)
C10 C9 N1 C8 90.9(2)
C10 C9 N1 C1 -88.1(2)

_cod_database_fobs_code 1542876
